data_7231238
loop_
_publ_author_name
'Beebeejaun-Boodoo, B. M. P.'
'Erasmus, R.'
'Rademeyer, M.'

_publ_section_title
;
 Tetrahalometallate salts of N-(4-picolinium)-1,8-naphthalimide:
 structures and solid-state fluorescence
;
_journal_issue 33
_journal_name_full CrystEngComm
_journal_page_first 4875
_journal_paper_doi 10.1039/C8CE00292D
_journal_volume 20
_journal_year 2018
_chemical_formula_moiety 'C18 H13 N2 O2, Br'
_chemical_formula_sum 'C18 H13 Br N2 O2'
_chemical_formula_weight 369.21
_space_group_crystal_system monoclinic
_space_group_IT_number 14
_space_group_name_Hall '-P 2yn'
_space_group_name_H-M_alt 'P 1 21/n 1'
_symmetry_space_group_name_Hall '-P 2yn'
_symmetry_space_group_name_H-M 'P 1 21/n 1'
_atom_sites_solution_hydrogens difmap
_audit_creation_method SHELXL-2013
_audit_update_record
;
2018-02-20 deposited with the CCDC.
2018-07-25 downloaded from the CCDC.
;
_cell_angle_alpha 90
_cell_angle_beta 112.641(3)
_cell_angle_gamma 90
_cell_formula_units_Z 4
_cell_length_a 13.5398(16)
_cell_length_b 7.7569(9)
_cell_length_c 15.2010(17)
_cell_measurement_reflns_used 9466
_cell_measurement_temperature 150(2)
_cell_measurement_theta_max 26.46
_cell_measurement_theta_min 2.57
_cell_volume 1473.5(3)
_computing_cell_refinement 'SAINT (Bruker, 2014)'
_computing_data_collection 'APEX2 (Bruker, 2014)'
_computing_data_reduction 'SAINT (Bruker, 2014)'
_computing_molecular_graphics
;
 ORTEP-3 for Windows (Farrugia, 1997), POV-RAY (Cason, 2004),
 Mercury (Macrae <i>et al</i>., 2008)
;
_computing_publication_material 'SHELXL-2014, PLATON (Spek, 2009)'
_computing_structure_refinement 'SHELXTL, SHELXL-2014/7 (Sheldrick, 2015)'
_computing_structure_solution 'SHELXTS (Sheldrick, 2015)'
_diffrn_ambient_temperature 150(2)
_diffrn_measured_fraction_theta_full 0.999
_diffrn_measured_fraction_theta_max 0.998
_diffrn_measurement_device_type 'Bruker kappa, Photon 100 CMOS'
_diffrn_measurement_method '\f and \w scans'
_diffrn_radiation_monochromator graphite
_diffrn_radiation_source 'fine-focus sealed tube'
_diffrn_radiation_type MoK\a
_diffrn_radiation_wavelength 0.71073
_diffrn_reflns_av_R_equivalents 0.0527
_diffrn_reflns_av_unetI/netI 0.0229
_diffrn_reflns_Laue_measured_fraction_full 0.999
_diffrn_reflns_Laue_measured_fraction_max 0.998
_diffrn_reflns_limit_h_max 17
_diffrn_reflns_limit_h_min -16
_diffrn_reflns_limit_k_max 9
_diffrn_reflns_limit_k_min -9
_diffrn_reflns_limit_l_max 19
_diffrn_reflns_limit_l_min -19
_diffrn_reflns_number 41090
_diffrn_reflns_point_group_measured_fraction_full 0.999
_diffrn_reflns_point_group_measured_fraction_max 0.998
_diffrn_reflns_theta_full 25.242
_diffrn_reflns_theta_max 26.518
_diffrn_reflns_theta_min 2.566
_exptl_absorpt_coefficient_mu 2.801
_exptl_absorpt_correction_T_max 0.3720
_exptl_absorpt_correction_T_min 0.3466
_exptl_absorpt_correction_type multi-scan
_exptl_absorpt_process_details 'SADABS (Bruker, 2014)'
_exptl_crystal_colour colourless
_exptl_crystal_density_diffrn 1.664
_exptl_crystal_description block
_exptl_crystal_F_000 744
_exptl_crystal_size_max 0.48
_exptl_crystal_size_mid 0.44
_exptl_crystal_size_min 0.44
_refine_diff_density_max 0.342
_refine_diff_density_min -0.333
_refine_diff_density_rms 0.060
_refine_ls_extinction_coef 0.0120(7)
_refine_ls_extinction_expression Fc^*^=kFc[1+0.001xFc^2^\l^3^/sin(2\q)]^-1/4^
_refine_ls_extinction_method SHELXL
_refine_ls_goodness_of_fit_ref 1.043
_refine_ls_hydrogen_treatment refall
_refine_ls_matrix_type full
_refine_ls_number_parameters 261
_refine_ls_number_reflns 3052
_refine_ls_number_restraints 0
_refine_ls_restrained_S_all 1.043
_refine_ls_R_factor_all 0.0233
_refine_ls_R_factor_gt 0.0208
_refine_ls_shift/su_max 0.002
_refine_ls_shift/su_mean 0.000
_refine_ls_structure_factor_coef Fsqd
_refine_ls_weighting_details
;
 w=1/[\s^2^(Fo^2^)+(0.0270P)^2^+0.8997P]
 where P=(Fo^2^+2Fc^2^)/3
;
_refine_ls_weighting_scheme calc
_refine_ls_wR_factor_gt 0.0542
_refine_ls_wR_factor_ref 0.0554
_reflns_Friedel_coverage 0.000
_reflns_number_gt 2836
_reflns_number_total 3052
_reflns_threshold_expression 'I > 2\s(I)'
_cod_data_source_file c8ce00292d2.cif
_cod_data_source_block shelx_CCDC6
_cod_depositor_comments 'Adding full bibliography for 7231232--7231241.cif.'
_cod_database_code 7231238
_shelx_space_group_comment
;
The symmetry employed for this shelxl refinement is uniquely defined
by the following loop, which should always be used as a source of
symmetry information in preference to the above space-group names.
They are only intended as comments.
;
_shelx_estimated_absorpt_t_min 0.347
_shelx_estimated_absorpt_t_max 0.372
_shelxl_version_number 2013-2

loop_
_space_group_symop_operation_xyz
'x, y, z'
'-x+1/2, y+1/2, -z+1/2'
'-x, -y, -z'
'x-1/2, -y-1/2, z-1/2'

loop_
_atom_site_label
_atom_site_type_symbol
_atom_site_fract_x
_atom_site_fract_y
_atom_site_fract_z
_atom_site_U_iso_or_equiv
_atom_site_adp_type
_atom_site_occupancy
_atom_site_site_symmetry_order
_atom_site_calc_flag
Br1 Br 0.86177(2) 0.86492(2) 0.30620(2) 0.02101(8) Uani 1 1 d
O1 O 0.78869(9) -0.10128(15) 0.58306(9) 0.0227(3) Uani 1 1 d
O2 O 0.71914(9) 0.41403(15) 0.68747(8) 0.0201(2) Uani 1 1 d
N1 N 0.85831(11) 0.51557(19) 0.41620(10) 0.0212(3) Uani 1 1 d
N2 N 0.75481(10) 0.15413(16) 0.63816(9) 0.0138(3) Uani 1 1 d
C5 C 0.85513(14) 0.5961(2) 0.49265(13) 0.0236(4) Uani 1 1 d
C4 C 0.85643(13) 0.5021(2) 0.56981(12) 0.0206(3) Uani 1 1 d
C3 C 0.86121(11) 0.3233(2) 0.56739(11) 0.0150(3) Uani 1 1 d
C2 C 0.86555(12) 0.2444(2) 0.48661(12) 0.0179(3) Uani 1 1 d
C1 C 0.86322(14) 0.3439(2) 0.41069(12) 0.0216(4) Uani 1 1 d
C6 C 0.86220(12) 0.2168(2) 0.65079(11) 0.0167(3) Uani 1 1 d
C17 C 0.69028(12) 0.26625(19) 0.66482(10) 0.0140(3) Uani 1 1 d
C16 C 0.58867(12) 0.1968(2) 0.66373(10) 0.0136(3) Uani 1 1 d
C15 C 0.52304(13) 0.2992(2) 0.69223(11) 0.0175(3) Uani 1 1 d
C14 C 0.42473(13) 0.2356(2) 0.68962(12) 0.0211(3) Uani 1 1 d
C13 C 0.39392(13) 0.0701(2) 0.66054(12) 0.0197(3) Uani 1 1 d
C12 C 0.45975(12) -0.0389(2) 0.63183(10) 0.0154(3) Uani 1 1 d
C11 C 0.43128(12) -0.2109(2) 0.60195(11) 0.0175(3) Uani 1 1 d
C10 C 0.49675(13) -0.3113(2) 0.57377(11) 0.0182(3) Uani 1 1 d
C9 C 0.59397(13) -0.2469(2) 0.57436(11) 0.0161(3) Uani 1 1 d
C8 C 0.62433(12) -0.0804(2) 0.60354(10) 0.0130(3) Uani 1 1 d
C7 C 0.72786(12) -0.0151(2) 0.60663(11) 0.0145(3) Uani 1 1 d
C18 C 0.55779(11) 0.02629(19) 0.63276(10) 0.0125(3) Uani 1 1 d
H9 H 0.6381(16) -0.313(3) 0.5542(14) 0.021(5) Uiso 1 1 d
H10 H 0.4770(14) -0.424(2) 0.5546(13) 0.016(4) Uiso 1 1 d
H15 H 0.5458(16) 0.414(3) 0.7123(14) 0.022(5) Uiso 1 1 d
H6A H 0.9060(16) 0.119(2) 0.6583(14) 0.017(5) Uiso 1 1 d
H13 H 0.3282(17) 0.026(3) 0.6581(14) 0.026(5) Uiso 1 1 d
H6B H 0.8899(15) 0.279(3) 0.7072(14) 0.019(5) Uiso 1 1 d
H11 H 0.3684(17) -0.256(3) 0.6048(15) 0.029(5) Uiso 1 1 d
H4 H 0.8520(16) 0.561(3) 0.6227(15) 0.029(5) Uiso 1 1 d
H5 H 0.8513(16) 0.717(3) 0.4894(14) 0.027(5) Uiso 1 1 d
H14 H 0.3792(17) 0.308(3) 0.7079(15) 0.029(5) Uiso 1 1 d
H2 H 0.8694(17) 0.123(3) 0.4818(15) 0.024(5) Uiso 1 1 d
H1 H 0.8642(16) 0.297(3) 0.3537(15) 0.029(5) Uiso 1 1 d
H1N H 0.855(2) 0.583(3) 0.3697(19) 0.051(7) Uiso 1 1 d

loop_
_atom_site_aniso_label
_atom_site_aniso_U_11
_atom_site_aniso_U_22
_atom_site_aniso_U_33
_atom_site_aniso_U_23
_atom_site_aniso_U_13
_atom_site_aniso_U_12
Br1 0.01628(10) 0.02399(11) 0.02533(11) 0.00792(6) 0.01083(7) 0.00330(6)
O1 0.0180(6) 0.0229(6) 0.0323(7) -0.0045(5) 0.0151(5) 0.0011(5)
O2 0.0234(6) 0.0160(6) 0.0206(6) -0.0033(5) 0.0082(5) -0.0044(5)
N1 0.0187(7) 0.0253(8) 0.0219(7) 0.0088(6) 0.0104(6) 0.0035(6)
N2 0.0109(6) 0.0159(7) 0.0143(6) 0.0015(5) 0.0045(5) -0.0008(5)
C5 0.0262(9) 0.0173(8) 0.0336(10) 0.0046(7) 0.0183(8) 0.0030(7)
C4 0.0228(8) 0.0194(8) 0.0244(9) -0.0019(7) 0.0146(7) -0.0013(6)
C3 0.0068(7) 0.0194(7) 0.0173(7) 0.0008(6) 0.0030(6) -0.0023(6)
C2 0.0140(7) 0.0188(8) 0.0206(8) -0.0007(6) 0.0063(6) -0.0014(6)
C1 0.0176(8) 0.0295(10) 0.0185(8) -0.0013(7) 0.0080(7) -0.0007(6)
C6 0.0119(7) 0.0198(8) 0.0170(8) 0.0023(6) 0.0039(6) -0.0021(6)
C17 0.0155(7) 0.0157(7) 0.0093(7) 0.0014(5) 0.0031(6) 0.0006(6)
C16 0.0135(7) 0.0162(7) 0.0101(7) 0.0018(6) 0.0034(6) 0.0018(6)
C15 0.0213(8) 0.0167(8) 0.0148(7) 0.0005(6) 0.0073(6) 0.0031(6)
C14 0.0203(8) 0.0263(9) 0.0207(8) 0.0023(7) 0.0122(7) 0.0080(7)
C13 0.0124(7) 0.0292(9) 0.0196(8) 0.0033(7) 0.0085(6) 0.0021(6)
C12 0.0128(7) 0.0209(8) 0.0114(7) 0.0031(6) 0.0035(6) 0.0012(6)
C11 0.0123(7) 0.0233(8) 0.0150(7) 0.0033(6) 0.0030(6) -0.0041(6)
C10 0.0218(8) 0.0153(8) 0.0159(7) -0.0009(6) 0.0054(6) -0.0038(6)
C9 0.0175(8) 0.0158(7) 0.0155(7) 0.0001(6) 0.0068(6) 0.0020(6)
C8 0.0113(7) 0.0157(7) 0.0108(7) 0.0017(6) 0.0029(6) 0.0012(6)
C7 0.0138(7) 0.0164(7) 0.0132(7) 0.0021(6) 0.0051(6) 0.0017(6)
C18 0.0110(7) 0.0159(7) 0.0094(6) 0.0024(5) 0.0024(5) 0.0021(5)

loop_
_atom_type_symbol
_atom_type_description
_atom_type_scat_dispersion_real
_atom_type_scat_dispersion_imag
_atom_type_scat_source
C C 0.0033 0.0016 'International Tables Vol C Tables 4.2.6.8 and 6.1.1.4'
H H 0.0000 0.0000 'International Tables Vol C Tables 4.2.6.8 and 6.1.1.4'
Br Br -0.2901 2.4595 'International Tables Vol C Tables 4.2.6.8 and 6.1.1.4'
N N 0.0061 0.0033 'International Tables Vol C Tables 4.2.6.8 and 6.1.1.4'
O O 0.0106 0.0060 'International Tables Vol C Tables 4.2.6.8 and 6.1.1.4'

loop_
_geom_angle_atom_site_label_1
_geom_angle_atom_site_label_2
_geom_angle_atom_site_label_3
_geom_angle
C5 N1 C1 122.66(15)
C5 N1 H1N 114.6(17)
C1 N1 H1N 122.7(17)
C7 N2 C17 125.03(13)
C7 N2 C6 117.95(13)
C17 N2 C6 116.89(13)
N1 C5 C4 119.98(16)
N1 C5 H5 116.2(12)
C4 C5 H5 123.8(13)
C5 C4 C3 119.50(16)
C5 C4 H4 119.1(13)
C3 C4 H4 121.4(13)
C4 C3 C2 118.66(15)
C4 C3 C6 120.65(15)
C2 C3 C6 120.69(15)
C1 C2 C3 119.80(16)
C1 C2 H2 118.5(13)
C3 C2 H2 121.7(13)
N1 C1 C2 119.38(16)
N1 C1 H1 117.4(13)
C2 C1 H1 123.2(13)
N2 C6 C3 112.45(12)
N2 C6 H6A 107.2(12)
C3 C6 H6A 110.1(12)
N2 C6 H6B 108.6(12)
C3 C6 H6B 111.2(12)
H6A C6 H6B 107.1(17)
O2 C17 N2 119.95(14)
O2 C17 C16 123.01(14)
N2 C17 C16 117.05(13)
C15 C16 C18 119.99(14)
C15 C16 C17 119.87(14)
C18 C16 C17 120.13(13)
C16 C15 C14 120.43(15)
C16 C15 H15 118.0(12)
C14 C15 H15 121.5(12)
C13 C14 C15 120.35(15)
C13 C14 H14 119.9(13)
C15 C14 H14 119.7(13)
C14 C13 C12 120.69(15)
C14 C13 H13 121.3(12)
C12 C13 H13 118.0(13)
C13 C12 C11 122.49(14)
C13 C12 C18 118.90(15)
C11 C12 C18 118.61(14)
C10 C11 C12 120.57(15)
C10 C11 H11 121.0(13)
C12 C11 H11 118.3(13)
C11 C10 C9 121.00(15)
C11 C10 H10 119.4(11)
C9 C10 H10 119.6(11)
C8 C9 C10 119.90(15)
C8 C9 H9 118.5(12)
C10 C9 H9 121.6(12)
C9 C8 C18 120.19(14)
C9 C8 C7 119.66(14)
C18 C8 C7 120.13(14)
O1 C7 N2 120.02(14)
O1 C7 C8 123.04(14)
N2 C7 C8 116.95(13)
C16 C18 C8 120.65(13)
C16 C18 C12 119.61(13)
C8 C18 C12 119.74(14)

loop_
_geom_bond_atom_site_label_1
_geom_bond_atom_site_label_2
_geom_bond_distance
O1 C7 1.2167(19)
O2 C17 1.2172(19)
N1 C5 1.335(2)
N1 C1 1.338(2)
N1 H1N 0.87(3)
N2 C7 1.397(2)
N2 C17 1.399(2)
N2 C6 1.4739(19)
C5 C4 1.376(2)
C5 H5 0.94(2)
C4 C3 1.390(2)
C4 H4 0.95(2)
C3 C2 1.393(2)
C3 C6 1.509(2)
C2 C1 1.378(2)
C2 H2 0.95(2)
C1 H1 0.94(2)
C6 H6A 0.940(19)
C6 H6B 0.93(2)
C17 C16 1.472(2)
C16 C15 1.380(2)
C16 C18 1.412(2)
C15 C14 1.406(2)
C15 H15 0.95(2)
C14 C13 1.369(3)
C14 H14 0.95(2)
C13 C12 1.414(2)
C13 H13 0.94(2)
C12 C11 1.414(2)
C12 C18 1.416(2)
C11 C10 1.367(2)
C11 H11 0.94(2)
C10 C9 1.405(2)
C10 H10 0.929(19)
C9 C8 1.376(2)
C9 H9 0.92(2)
C8 C18 1.415(2)
C8 C7 1.474(2)

loop_
_geom_hbond_atom_site_label_D
_geom_hbond_atom_site_label_H
_geom_hbond_atom_site_label_A
_geom_hbond_distance_DH
_geom_hbond_distance_HA
_geom_hbond_distance_DA
_geom_hbond_angle_DHA
_geom_hbond_site_symmetry_A
C6 H6A Br1 0.940(19) 2.98(2) 3.5938(16) 124.2(14) 3_766
C4 H4 O2 0.95(2) 2.62(2) 3.111(2) 112.8(15) .
C5 H5 Br1 0.94(2) 3.07(2) 3.5473(18) 113.6(14) .
C5 H5 O1 0.94(2) 2.38(2) 3.026(2) 125.9(16) 1_565
N1 H1N Br1 0.87(3) 2.41(3) 3.1940(15) 151(2) .
C6 H6A Br1 0.940(19) 2.98(2) 3.5938(16) 124.2(14) 3_766
C4 H4 O2 0.95(2) 2.62(2) 3.111(2) 112.8(15) .
C5 H5 Br1 0.94(2) 3.07(2) 3.5473(18) 113.6(14) .
C5 H5 O1 0.94(2) 2.38(2) 3.026(2) 125.9(16) 1_565
N1 H1N Br1 0.87(3) 2.41(3) 3.1940(15) 151(2) .

loop_
_geom_torsion_atom_site_label_1
_geom_torsion_atom_site_label_2
_geom_torsion_atom_site_label_3
_geom_torsion_atom_site_label_4
_geom_torsion
C1 N1 C5 C4 -0.3(3)
N1 C5 C4 C3 0.1(3)
C5 C4 C3 C2 0.6(2)
C5 C4 C3 C6 -179.70(15)
C4 C3 C2 C1 -1.1(2)
C6 C3 C2 C1 179.20(15)
C5 N1 C1 C2 -0.3(3)
C3 C2 C1 N1 0.9(2)
C7 N2 C6 C3 99.21(16)
C17 N2 C6 C3 -84.83(17)
C4 C3 C6 N2 96.08(17)
C2 C3 C6 N2 -84.21(18)
C7 N2 C17 O2 -176.86(14)
C6 N2 C17 O2 7.5(2)
C7 N2 C17 C16 3.1(2)
C6 N2 C17 C16 -172.55(12)
O2 C17 C16 C15 -2.2(2)
N2 C17 C16 C15 177.90(13)
O2 C17 C16 C18 177.27(14)
N2 C17 C16 C18 -2.7(2)
C18 C16 C15 C14 -0.8(2)
C17 C16 C15 C14 178.66(14)
C16 C15 C14 C13 1.3(2)
C15 C14 C13 C12 -0.6(2)
C14 C13 C12 C11 179.55(15)
C14 C13 C12 C18 -0.6(2)
C13 C12 C11 C10 179.27(15)
C18 C12 C11 C10 -0.6(2)
C12 C11 C10 C9 0.4(2)
C11 C10 C9 C8 -0.1(2)
C10 C9 C8 C18 -0.1(2)
C10 C9 C8 C7 178.26(14)
C17 N2 C7 O1 178.39(14)
C6 N2 C7 O1 -6.0(2)
C17 N2 C7 C8 -1.4(2)
C6 N2 C7 C8 174.18(13)
C9 C8 C7 O1 1.1(2)
C18 C8 C7 O1 179.47(14)
C9 C8 C7 N2 -179.10(13)
C18 C8 C7 N2 -0.7(2)
C15 C16 C18 C8 -179.85(14)
C17 C16 C18 C8 0.7(2)
C15 C16 C18 C12 -0.4(2)
C17 C16 C18 C12 -179.86(13)
C9 C8 C18 C16 179.37(14)
C7 C8 C18 C16 1.0(2)
C9 C8 C18 C12 0.0(2)
C7 C8 C18 C12 -178.41(13)
C13 C12 C18 C16 1.1(2)
C11 C12 C18 C16 -179.02(13)
C13 C12 C18 C8 -179.48(14)
C11 C12 C18 C8 0.4(2)
